data_7039462
loop_
_publ_author_name
'Powley, Samuel L.'
'Rosair, Georgina M.'
'Welch, Alan J.'

_publ_section_title
;
 Further studies of the Enhanced Structural Carborane Effect:
 tricarbonylruthenium and related derivatives of benzocarborane,
 dihydrobenzocarborane and biphenylcarborane.
;
_journal_issue 29
_journal_name_full 'Dalton transactions (Cambridge, England : 2003)'
_journal_page_first 11742
_journal_page_last 11752
_journal_paper_doi 10.1039/c6dt01888b
_journal_volume 45
_journal_year 2016
_chemical_formula_moiety 'C9 H15 B9 O3 Ru'
_chemical_formula_sum 'C9 H15 B9 O3 Ru'
_chemical_formula_weight 369.57
_chemical_name_systematic
;
 ? 
;
_space_group_crystal_system orthorhombic
_space_group_IT_number 62
_space_group_name_Hall '-P 2ac 2n'
_space_group_name_H-M_alt 'P n m a'
_symmetry_space_group_name_Hall '-P 2ac 2n'
_symmetry_space_group_name_H-M 'P n m a'
_atom_sites_solution_hydrogens geom
_atom_sites_solution_primary iterative
_atom_sites_solution_secondary difmap
_audit_creation_date 2014-10-20
_audit_creation_method
;
Olex2 1.2
(compiled 2014.09.19 svn.r3010 for OlexSys, GUI svn.r4874)
;
_audit_update_record
;
2016-05-12 deposited with the CCDC.
2016-06-07 downloaded from the CCDC.
;
_cell_angle_alpha 90.00
_cell_angle_beta 90.00
_cell_angle_gamma 90.00
_cell_formula_units_Z 4
_cell_length_a 15.536(11)
_cell_length_b 10.829(7)
_cell_length_c 9.115(5)
_cell_measurement_reflns_used 9925
_cell_measurement_temperature 100(2)
_cell_measurement_theta_max 35.815
_cell_measurement_theta_min 2.621
_cell_volume 1533.5(17)
_computing_cell_refinement 'SAINT v7.68A (Bruker, 2009)'
_computing_data_reduction 'SAINT v7.68A (Bruker, 2009)'
_computing_molecular_graphics 'Olex2 (Dolomanov et al., 2009)'
_computing_publication_material 'Olex2 (Dolomanov et al., 2009)'
_computing_structure_refinement 'XL (Sheldrick, 2008)'
_computing_structure_solution 'olex2.solve (Bourhis et al., 2013)'
_diffrn_ambient_temperature 100.0
_diffrn_measured_fraction_theta_full 0.999
_diffrn_measured_fraction_theta_max 0.996
_diffrn_measurement_device_type 'Bruker APEX-II CCD'
_diffrn_measurement_method '\f and \w scans'
_diffrn_radiation_monochromator graphite
_diffrn_radiation_type MoK\a
_diffrn_radiation_wavelength 0.71073
_diffrn_reflns_av_R_equivalents 0.0254
_diffrn_reflns_av_unetI/netI 0.0121
_diffrn_reflns_limit_h_max 25
_diffrn_reflns_limit_h_min -23
_diffrn_reflns_limit_k_max 17
_diffrn_reflns_limit_k_min -17
_diffrn_reflns_limit_l_max 15
_diffrn_reflns_limit_l_min -15
_diffrn_reflns_number 44802
_diffrn_reflns_theta_full 26.00
_diffrn_reflns_theta_max 35.95
_diffrn_reflns_theta_min 2.92
_diffrn_source 'fine-focus sealed tube'
_diffrn_standards_number 0
_exptl_absorpt_coefficient_mu 1.020
_exptl_absorpt_correction_T_max 0.7471
_exptl_absorpt_correction_T_min 0.6893
_exptl_absorpt_correction_type multi-scan
_exptl_absorpt_process_details
;
SADABS-2008/1 (Bruker,2008) was used for absorption correction.
wR2(int) was 0.0504 before and 0.0397 after correction.
The Ratio of minimum to maximum transmission is 0.9226.
The \l/2 correction factor is 0.0015.
;
_exptl_crystal_colour yellow
_exptl_crystal_density_diffrn 1.601
_exptl_crystal_density_method 'not measured'
_exptl_crystal_description BLOCK
_exptl_crystal_F_000 728
_exptl_crystal_size_max 0.46
_exptl_crystal_size_mid 0.42
_exptl_crystal_size_min 0.35
_refine_diff_density_max 0.522
_refine_diff_density_min -0.746
_refine_diff_density_rms 0.060
_refine_ls_extinction_method none
_refine_ls_goodness_of_fit_ref 1.108
_refine_ls_hydrogen_treatment mixed
_refine_ls_matrix_type full
_refine_ls_number_parameters 124
_refine_ls_number_reflns 3756
_refine_ls_number_restraints 0
_refine_ls_restrained_S_all 1.108
_refine_ls_R_factor_all 0.0193
_refine_ls_R_factor_gt 0.0175
_refine_ls_shift/su_max 0.002
_refine_ls_shift/su_mean 0.000
_refine_ls_structure_factor_coef Fsqd
_refine_ls_weighting_details 'calc w=1/[\s^2^(Fo^2^)+(0.0160P)^2^+0.6253P] where P=(Fo^2^+2Fc^2^)/3'
_refine_ls_weighting_scheme calc
_refine_ls_wR_factor_gt 0.0406
_refine_ls_wR_factor_ref 0.0412
_reflns_number_gt 3551
_reflns_number_total 3756
_reflns_threshold_expression >2sigma(I)
_cod_data_source_file c6dt01888b2.cif
_cod_data_source_block 5118
_cod_depositor_comments 'Adding full bibliography for 7039461--7039468.cif.'
_cod_original_cell_volume 1533.6(17)
_cod_database_code 7039462
_olex2_refinement_description
;
1. Fixed Uiso
 At 1.2 times of:
  All B(H) groups, All C(H) groups, All C(H,H) groups
2.a Secondary CH2 refined with riding coordinates:
 C3(H3A,H3B)
2.b Aromatic/amide H refined with riding coordinates:
 C4(H4)
;
_olex2_submission_special_instructions 'No special instructions were received'

loop_
_space_group_symop_id
_space_group_symop_operation_xyz
1 'x, y, z'
2 '-x+1/2, -y, z+1/2'
3 'x+1/2, -y+1/2, -z+1/2'
4 '-x, y+1/2, -z'
5 '-x, -y, -z'
6 'x-1/2, y, -z-1/2'
7 '-x-1/2, y-1/2, z-1/2'
8 'x, -y-1/2, z'

loop_
_atom_site_label
_atom_site_type_symbol
_atom_site_fract_x
_atom_site_fract_y
_atom_site_fract_z
_atom_site_U_iso_or_equiv
_atom_site_adp_type
_atom_site_occupancy
_atom_site_calc_flag
_atom_site_site_symmetry_order
_atom_site_refinement_flags_posn
_atom_site_refinement_flags_adp
_atom_site_refinement_flags_occupancy
C1 C 0.84291(5) 0.67323(8) 0.41621(8) 0.01249(12) Uani 1 d 1 . . .
Ru3 Ru 0.707573(5) 0.7500 0.385531(9) 0.01024(2) Uani 1 d 2 S T P
C3 C 0.87195(5) 0.60527(8) 0.27743(9) 0.01546(13) Uani 1 d 1 . . .
H3A H 0.9256 0.5596 0.2995 0.019 Uiso 1 calc 1 R . .
H3B H 0.8274 0.5438 0.2507 0.019 Uiso 1 calc 1 R . .
C4 C 0.88769(5) 0.68820(9) 0.14759(9) 0.01642(14) Uani 1 d 1 . . .
H4 H 0.8987 0.6488 0.0564 0.020 Uiso 1 calc 1 R . .
B4 B 0.77052(6) 0.61588(9) 0.54345(10) 0.01405(14) Uani 1 d 1 . . .
H4A H 0.7455(8) 0.5233(12) 0.5288(14) 0.017 Uiso 1 d 1 R . .
B5 B 0.88382(6) 0.61787(10) 0.57941(10) 0.01613(15) Uani 1 d 1 . . .
H5 H 0.9185(8) 0.5346(13) 0.5741(14) 0.019 Uiso 1 d 1 R . .
B6 B 0.92905(8) 0.7500 0.49785(15) 0.0161(2) Uani 1 d 2 S T P
H6 H 0.9880(12) 0.7500 0.436(2) 0.019 Uiso 1 d 2 RS T P
B8 B 0.72168(9) 0.7500 0.63469(14) 0.0144(2) Uani 1 d 2 S T P
H8 H 0.6611(12) 0.7500 0.694(2) 0.017 Uiso 1 d 2 RS T P
B9 B 0.80939(6) 0.66735(10) 0.71672(10) 0.01597(15) Uani 1 d 1 . . .
H9 H 0.7987(8) 0.6129(13) 0.8150(15) 0.019 Uiso 1 d 1 R . .
B10 B 0.90773(9) 0.7500 0.68895(15) 0.0178(2) Uani 1 d 2 S T P
H10 H 0.9613(12) 0.7500 0.768(2) 0.021 Uiso 1 d 2 RS T P
O31 O 0.68645(7) 0.7500 0.04442(11) 0.0256(2) Uani 1 d 2 S T P
C31 C 0.70072(7) 0.7500 0.16653(14) 0.0170(2) Uani 1 d 2 S T P
O32 O 0.56667(4) 0.94636(7) 0.39812(8) 0.02159(13) Uani 1 d 1 . . .
C32 C 0.61930(5) 0.87396(8) 0.38771(9) 0.01522(13) Uani 1 d 1 . . .

loop_
_atom_site_aniso_label
_atom_site_aniso_U_11
_atom_site_aniso_U_22
_atom_site_aniso_U_33
_atom_site_aniso_U_23
_atom_site_aniso_U_13
_atom_site_aniso_U_12
C1 0.0117(3) 0.0139(3) 0.0118(3) 0.0000(2) 0.0001(2) 0.0006(2)
Ru3 0.00939(4) 0.01157(4) 0.00977(4) 0.000 0.00033(2) 0.000
C3 0.0161(3) 0.0168(3) 0.0135(3) -0.0018(3) 0.0015(2) 0.0022(3)
C4 0.0146(3) 0.0224(4) 0.0123(3) -0.0011(3) 0.0016(2) 0.0010(3)
B4 0.0150(3) 0.0147(4) 0.0125(3) 0.0013(3) 0.0003(3) 0.0003(3)
B5 0.0160(3) 0.0185(4) 0.0139(3) 0.0017(3) -0.0014(3) 0.0030(3)
B6 0.0122(5) 0.0207(6) 0.0156(5) 0.000 -0.0011(4) 0.000
B8 0.0147(5) 0.0169(5) 0.0117(5) 0.000 0.0015(4) 0.000
B9 0.0175(4) 0.0186(4) 0.0119(3) 0.0016(3) -0.0005(3) 0.0006(3)
B10 0.0165(5) 0.0233(6) 0.0135(5) 0.000 -0.0033(4) 0.000
O31 0.0210(4) 0.0412(6) 0.0146(4) 0.000 -0.0019(3) 0.000
C31 0.0140(4) 0.0215(5) 0.0154(5) 0.000 0.0010(4) 0.000
O32 0.0152(3) 0.0179(3) 0.0317(4) -0.0022(3) 0.0002(2) 0.0021(2)
C32 0.0132(3) 0.0154(3) 0.0170(3) -0.0003(3) -0.0002(2) -0.0014(3)

loop_
_atom_type_symbol
_atom_type_description
_atom_type_scat_dispersion_real
_atom_type_scat_dispersion_imag
_atom_type_scat_source
C C 0.0033 0.0016 'International Tables Vol C Tables 4.2.6.8 and 6.1.1.4'
H H 0.0000 0.0000 'International Tables Vol C Tables 4.2.6.8 and 6.1.1.4'
B B 0.0013 0.0007 'International Tables Vol C Tables 4.2.6.8 and 6.1.1.4'
O O 0.0106 0.0060 'International Tables Vol C Tables 4.2.6.8 and 6.1.1.4'
Ru Ru -1.2594 0.8363 'International Tables Vol C Tables 4.2.6.8 and 6.1.1.4'

loop_
_geom_angle_atom_site_label_1
_geom_angle_atom_site_label_2
_geom_angle_atom_site_label_3
_geom_angle
_geom_angle_site_symmetry_1
_geom_angle_site_symmetry_3
C1 C1 Ru3 68.60(3) 8_575 .
C1 C1 B4 111.03(4) 8_575 .
C1 C1 B5 110.33(5) 8_575 .
C1 C1 B6 61.50(4) 8_575 .
C3 C1 C1 118.72(5) . 8_575
C3 C1 Ru3 110.23(5) . .
C3 C1 B4 124.92(7) . .
C3 C1 B5 115.90(8) . .
C3 C1 B6 110.84(8) . .
B4 C1 Ru3 67.26(5) . .
B4 C1 B6 112.59(8) . .
B5 C1 Ru3 124.94(5) . .
B5 C1 B4 62.41(7) . .
B5 C1 B6 60.96(6) . .
B6 C1 Ru3 125.96(6) . .
C1 Ru3 C1 42.80(5) . 8_575
C1 Ru3 B8 77.83(4) 8_575 .
C1 Ru3 B8 77.83(4) . .
B4 Ru3 C1 44.77(3) 8_575 8_575
B4 Ru3 C1 44.77(3) . .
B4 Ru3 C1 75.97(4) . 8_575
B4 Ru3 C1 75.97(4) 8_575 .
B4 Ru3 B4 79.69(6) 8_575 .
B4 Ru3 B8 47.66(3) 8_575 .
B4 Ru3 B8 47.66(3) . .
C31 Ru3 C1 99.89(4) . 8_575
C31 Ru3 C1 99.89(4) . .
C31 Ru3 B4 131.08(4) . .
C31 Ru3 B4 131.08(4) . 8_575
C31 Ru3 B8 177.54(5) . .
C32 Ru3 C1 155.99(3) . .
C32 Ru3 C1 155.99(3) 8_575 8_575
C32 Ru3 C1 113.77(5) . 8_575
C32 Ru3 C1 113.77(6) 8_575 .
C32 Ru3 B4 138.58(4) 8_575 8_575
C32 Ru3 B4 138.58(4) . .
C32 Ru3 B4 81.58(5) . 8_575
C32 Ru3 B4 81.58(5) 8_575 .
C32 Ru3 B8 93.35(3) . .
C32 Ru3 B8 93.35(3) 8_575 .
C32 Ru3 C31 88.41(3) 8_575 .
C32 Ru3 C31 88.41(3) . .
C32 Ru3 C32 88.76(7) . 8_575
C1 C3 H3A 108.7 . .
C1 C3 H3B 108.7 . .
H3A C3 H3B 107.6 . .
C4 C3 C1 114.23(8) . .
C4 C3 H3A 108.7 . .
C4 C3 H3B 108.7 . .
C3 C4 H4 116.7 . .
C4 C4 C3 126.62(5) 8_575 .
C4 C4 H4 116.7 8_575 .
C1 B4 Ru3 67.97(6) . .
C1 B4 H4A 118.8(7) . .
C1 B4 B5 58.64(6) . .
C1 B4 B8 106.74(7) . .
C1 B4 B9 105.17(8) . .
Ru3 B4 H4A 111.1(7) . .
B5 B4 Ru3 122.19(6) . .
B5 B4 H4A 112.7(7) . .
B5 B4 B8 108.27(7) . .
B8 B4 Ru3 66.60(6) . .
B8 B4 H4A 129.7(7) . .
B9 B4 Ru3 120.60(7) . .
B9 B4 H4A 121.4(7) . .
B9 B4 B5 60.03(5) . .
B9 B4 B8 59.41(6) . .
C1 B5 B4 58.95(5) . .
C1 B5 H5 116.6(7) . .
C1 B5 B6 60.00(6) . .
C1 B5 B9 105.16(7) . .
C1 B5 B10 106.30(8) . .
B4 B5 H5 119.0(7) . .
B6 B5 B4 108.98(7) . .
B6 B5 H5 118.3(7) . .
B6 B5 B9 108.11(8) . .
B6 B5 B10 60.06(8) . .
B9 B5 B4 59.70(6) . .
B9 B5 H5 128.4(7) . .
B10 B5 B4 108.47(7) . .
B10 B5 H5 127.4(7) . .
B10 B5 B9 60.13(7) . .
C1 B6 C1 57.00(8) 8_575 .
C1 B6 B5 105.17(9) 8_575 .
C1 B6 B5 105.17(9) . 8_575
C1 B6 B5 59.03(6) 8_575 8_575
C1 B6 B5 59.03(6) . .
C1 B6 H6 115.4(9) 8_575 .
C1 B6 H6 115.4(9) . .
C1 B6 B10 106.02(8) 8_575 .
C1 B6 B10 106.02(8) . .
B5 B6 B5 108.87(10) . 8_575
B5 B6 H6 124.20(19) . .
B5 B6 H6 124.2(2) 8_575 .
B5 B6 B10 60.67(6) . .
B5 B6 B10 60.67(6) 8_575 .
B10 B6 H6 132.5(10) . .
Ru3 B8 H8 114.3(10) . .
B4 B8 Ru3 65.74(5) 8_575 .
B4 B8 Ru3 65.74(5) . .
B4 B8 B4 104.44(9) 8_575 .
B4 B8 H8 125.7(2) . .
B4 B8 H8 125.7(2) 8_575 .
B9 B8 Ru3 119.21(6) 8_575 .
B9 B8 Ru3 119.21(6) . .
B9 B8 B4 58.71(6) . .
B9 B8 B4 105.63(9) 8_575 .
B9 B8 B4 105.62(9) . 8_575
B9 B8 B4 58.70(6) 8_575 8_575
B9 B8 H8 116.9(8) . .
B9 B8 H8 116.9(8) 8_575 .
B9 B8 B9 59.87(9) 8_575 .
B4 B9 B5 60.27(7) . .
B4 B9 B8 61.88(6) . .
B4 B9 B9 108.24(5) . 8_575
B4 B9 H9 120.7(7) . .
B4 B9 B10 108.71(7) . .
B5 B9 B8 110.45(8) . .
B5 B9 B9 107.46(5) . 8_575
B5 B9 H9 120.9(7) . .
B5 B9 B10 59.87(6) . .
B8 B9 H9 120.0(7) . .
B9 B9 B8 60.07(4) 8_575 .
B9 B9 H9 122.9(8) 8_575 .
B10 B9 B8 109.89(8) . .
B10 B9 B9 59.98(5) . 8_575
B10 B9 H9 121.3(7) . .
B5 B10 B5 106.66(10) . 8_575
B5 B10 B9 107.62(9) 8_575 .
B5 B10 B9 60.00(6) 8_575 8_575
B5 B10 B9 107.62(9) . 8_575
B5 B10 B9 60.00(6) . .
B5 B10 H10 121.5(3) 8_575 .
B5 B10 H10 121.5(3) . .
B6 B10 B5 59.27(6) . 8_575
B6 B10 B5 59.27(6) . .
B6 B10 B9 107.37(8) . 8_575
B6 B10 B9 107.37(8) . .
B6 B10 H10 120.0(10) . .
B9 B10 B9 60.05(9) . 8_575
B9 B10 H10 123.7(8) . .
B9 B10 H10 123.7(8) 8_575 .
O31 C31 Ru3 171.79(10) . .
O32 C32 Ru3 175.76(8) . .

loop_
_geom_bond_atom_site_label_1
_geom_bond_atom_site_label_2
_geom_bond_distance
_geom_bond_site_symmetry_2
C1 C1 1.6627(19) 8_575
C1 Ru3 2.2783(16) .
C1 C3 1.5315(13) .
C1 B4 1.7308(14) .
C1 B5 1.7252(14) .
C1 B6 1.7424(16) .
Ru3 C1 2.2783(16) 8_575
Ru3 B4 2.2667(12) .
Ru3 B4 2.2667(12) 8_575
Ru3 B8 2.2817(18) .
Ru3 C31 1.9991(17) .
Ru3 C32 1.9192(12) .
Ru3 C32 1.9192(12) 8_575
C3 H3A 0.9900 .
C3 H3B 0.9900 .
C3 C4 1.5057(14) .
C4 C4 1.338(2) 8_575
C4 H4 0.9500 .
B4 H4A 1.083(13) .
B4 B5 1.7906(18) .
B4 B8 1.8376(14) .
B4 B9 1.7804(15) .
B5 H5 1.052(13) .
B5 B6 1.7590(15) .
B5 B9 1.7863(15) .
B5 B10 1.7839(15) .
B6 C1 1.7424(16) 8_575
B6 B5 1.7590(15) 8_575
B6 H6 1.076(19) .
B6 B10 1.773(2) .
B8 B4 1.8376(14) 8_575
B8 H8 1.085(18) .
B8 B9 1.7936(17) 8_575
B8 B9 1.7936(17) .
B9 B9 1.790(2) 8_575
B9 H9 1.086(14) .
B9 B10 1.7887(18) .
B10 B5 1.7840(15) 8_575
B10 B9 1.7887(18) 8_575
B10 H10 1.099(18) .
O31 C31 1.1349(17) .
O32 C32 1.1368(12) .

loop_
_geom_torsion_atom_site_label_1
_geom_torsion_atom_site_label_2
_geom_torsion_atom_site_label_3
_geom_torsion_atom_site_label_4
_geom_torsion
_geom_torsion_site_symmetry_1
_geom_torsion_site_symmetry_4
C1 C1 Ru3 B4 -36.17(3) 8_575 8_575
C1 C1 Ru3 B4 -125.60(4) 8_575 .
C1 C1 Ru3 B8 -85.149(16) 8_575 .
C1 C1 Ru3 C31 93.918(16) 8_575 .
C1 C1 Ru3 C32 -14.88(7) 8_575 .
C1 C1 Ru3 C32 -173.44(3) 8_575 8_575
C1 C1 C3 C4 -6.99(8) 8_575 .
C1 C1 B4 Ru3 54.20(3) 8_575 .
C1 C1 B4 B5 -102.66(5) 8_575 .
C1 C1 B4 B8 -1.11(7) 8_575 .
C1 C1 B4 B9 -63.14(6) 8_575 .
C1 C1 B5 B4 103.77(5) 8_575 .
C1 C1 B5 B6 -38.02(5) 8_575 .
C1 C1 B5 B9 64.42(7) 8_575 .
C1 C1 B5 B10 1.69(7) 8_575 .
C1 C1 B6 B5 35.72(5) 8_575 8_575
C1 C1 B6 B5 138.91(6) 8_575 .
C1 C1 B6 B10 98.97(5) 8_575 .
C1 Ru3 B4 C1 -34.71(5) 8_575 .
C1 Ru3 B4 B5 -11.35(6) 8_575 .
C1 Ru3 B4 B5 23.36(6) . .
C1 Ru3 B4 B8 86.19(6) 8_575 .
C1 Ru3 B4 B8 120.91(7) . .
C1 Ru3 B4 B9 60.37(6) 8_575 .
C1 Ru3 B4 B9 95.09(8) . .
C1 Ru3 B8 B4 38.18(4) 8_575 8_575
C1 Ru3 B8 B4 -38.18(4) . .
C1 Ru3 B8 B4 82.02(6) . 8_575
C1 Ru3 B8 B4 -82.02(6) 8_575 .
C1 Ru3 B8 B9 56.79(7) . 8_575
C1 Ru3 B8 B9 -12.95(6) . .
C1 Ru3 B8 B9 12.95(6) 8_575 8_575
C1 Ru3 B8 B9 -56.78(7) 8_575 .
C1 Ru3 C31 O31 158.26(3) . .
C1 Ru3 C31 O31 -158.26(3) 8_575 .
C1 Ru3 C32 O32 -90.0(10) 8_575 .
C1 Ru3 C32 O32 -79.0(10) . .
C1 C3 C4 C4 7.64(9) . 8_575
C1 B4 B5 B6 34.50(7) . .
C1 B4 B5 B9 134.85(8) . .
C1 B4 B5 B10 98.29(8) . .
C1 B4 B8 Ru3 56.16(6) . .
C1 B4 B8 B4 1.70(10) . 8_575
C1 B4 B8 B9 -59.29(9) . 8_575
C1 B4 B8 B9 -98.03(8) . .
C1 B4 B9 B5 -38.85(7) . .
C1 B4 B9 B8 100.74(8) . .
C1 B4 B9 B9 61.26(6) . 8_575
C1 B4 B9 B10 -2.34(8) . .
C1 B5 B6 C1 34.83(6) . 8_575
C1 B5 B6 B5 96.75(9) . 8_575
C1 B5 B6 B10 134.94(8) . .
C1 B5 B9 B4 38.99(7) . .
C1 B5 B9 B8 1.39(9) . .
C1 B5 B9 B9 -62.44(6) . 8_575
C1 B5 B9 B10 -100.35(8) . .
C1 B5 B10 B5 -2.66(12) . 8_575
C1 B5 B10 B6 -39.69(8) . .
C1 B5 B10 B9 60.43(9) . 8_575
C1 B5 B10 B9 98.41(8) . .
C1 B6 B10 B5 -39.16(5) 8_575 8_575
C1 B6 B10 B5 -98.68(8) . 8_575
C1 B6 B10 B5 98.68(8) 8_575 .
C1 B6 B10 B5 39.16(5) . .
C1 B6 B10 B9 -61.38(7) . 8_575
C1 B6 B10 B9 -1.86(7) 8_575 8_575
C1 B6 B10 B9 1.86(7) . .
C1 B6 B10 B9 61.38(7) 8_575 .
Ru3 C1 C3 C4 69.03(8) . .
Ru3 C1 B4 B5 -156.86(6) . .
Ru3 C1 B4 B8 -55.31(6) . .
Ru3 C1 B4 B9 -117.34(7) . .
Ru3 C1 B5 B4 26.24(7) . .
Ru3 C1 B5 B6 -115.56(8) . .
Ru3 C1 B5 B9 -13.12(9) . .
Ru3 C1 B5 B10 -75.84(9) . .
Ru3 C1 B6 C1 -24.93(8) . 8_575
Ru3 C1 B6 B5 10.80(10) . 8_575
Ru3 C1 B6 B5 113.98(7) . .
Ru3 C1 B6 B10 74.04(7) . .
Ru3 B4 B5 C1 -25.50(6) . .
Ru3 B4 B5 B6 9.00(10) . .
Ru3 B4 B5 B9 109.36(8) . .
Ru3 B4 B5 B10 72.80(9) . .
Ru3 B4 B8 B4 -54.46(7) . 8_575
Ru3 B4 B8 B9 -115.45(6) . 8_575
Ru3 B4 B8 B9 -154.19(6) . .
Ru3 B4 B9 B5 -111.92(7) . .
Ru3 B4 B9 B8 27.67(6) . .
Ru3 B4 B9 B9 -11.81(6) . 8_575
Ru3 B4 B9 B10 -75.42(8) . .
Ru3 B8 B9 B4 -27.05(6) . .
Ru3 B8 B9 B5 9.88(9) . .
Ru3 B8 B9 B9 108.78(6) . 8_575
Ru3 B8 B9 B10 74.10(8) . .
C3 C1 Ru3 C1 -113.93(5) . 8_575
C3 C1 Ru3 B4 120.47(8) . .
C3 C1 Ru3 B4 -150.10(6) . 8_575
C3 C1 Ru3 B8 160.92(6) . .
C3 C1 Ru3 C31 -20.01(6) . .
C3 C1 Ru3 C32 -128.81(8) . .
C3 C1 Ru3 C32 72.62(6) . 8_575
C3 C1 B4 Ru3 -99.48(8) . .
C3 C1 B4 B5 103.66(9) . .
C3 C1 B4 B8 -154.79(8) . .
C3 C1 B4 B9 143.18(7) . .
C3 C1 B5 B4 -117.67(8) . .
C3 C1 B5 B6 100.53(9) . .
C3 C1 B5 B9 -157.03(7) . .
C3 C1 B5 B10 140.25(8) . .
C3 C1 B6 C1 112.24(6) . 8_575
C3 C1 B6 B5 -108.85(8) . .
C3 C1 B6 B5 147.96(8) . 8_575
C3 C1 B6 B10 -148.79(6) . .
B4 C1 Ru3 C1 125.60(4) . 8_575
B4 C1 Ru3 B4 89.43(7) . 8_575
B4 C1 Ru3 B8 40.45(5) . .
B4 C1 Ru3 C31 -140.48(5) . .
B4 C1 Ru3 C32 110.72(9) . .
B4 C1 Ru3 C32 -47.85(5) . 8_575
B4 C1 C3 C4 144.85(8) . .
B4 C1 B5 B6 -141.80(7) . .
B4 C1 B5 B9 -39.36(7) . .
B4 C1 B5 B10 -102.08(8) . .
B4 C1 B6 C1 -102.49(6) . 8_575
B4 C1 B6 B5 -66.77(8) . 8_575
B4 C1 B6 B5 36.42(7) . .
B4 C1 B6 B10 -3.52(7) . .
B4 Ru3 B4 C1 -80.42(5) 8_575 .
B4 Ru3 B4 B5 -57.06(8) 8_575 .
B4 Ru3 B4 B8 40.49(6) 8_575 .
B4 Ru3 B4 B9 14.67(8) 8_575 .
B4 Ru3 B8 B4 120.20(9) . 8_575
B4 Ru3 B8 B4 -120.20(9) 8_575 .
B4 Ru3 B8 B9 -25.23(5) 8_575 8_575
B4 Ru3 B8 B9 25.23(5) . .
B4 Ru3 B8 B9 -94.96(9) 8_575 .
B4 Ru3 B8 B9 94.97(9) . 8_575
B4 Ru3 C31 O31 121.79(5) . .
B4 Ru3 C31 O31 -121.79(5) 8_575 .
B4 Ru3 C32 O32 -58.1(10) 8_575 .
B4 Ru3 C32 O32 5.7(11) . .
B4 B5 B6 C1 0.75(9) . 8_575
B4 B5 B6 C1 -34.07(6) . .
B4 B5 B6 B5 62.67(11) . 8_575
B4 B5 B6 B10 100.87(8) . .
B4 B5 B9 B8 -37.61(7) . .
B4 B5 B9 B9 -101.44(5) . 8_575
B4 B5 B9 B10 -139.35(7) . .
B4 B5 B10 B5 -64.70(11) . 8_575
B4 B5 B10 B6 -101.73(8) . .
B4 B5 B10 B9 36.37(7) . .
B4 B5 B10 B9 -1.61(9) . 8_575
B4 B8 B9 B4 -97.64(9) 8_575 .
B4 B8 B9 B5 36.93(7) . .
B4 B8 B9 B5 -60.71(9) 8_575 .
B4 B8 B9 B9 38.19(5) 8_575 8_575
B4 B8 B9 B9 135.83(6) . 8_575
B4 B8 B9 B10 3.51(9) 8_575 .
B4 B8 B9 B10 101.16(8) . .
B4 B9 B10 B5 62.76(9) . 8_575
B4 B9 B10 B5 -36.68(7) . .
B4 B9 B10 B6 0.30(8) . .
B4 B9 B10 B9 100.72(6) . 8_575
B5 C1 Ru3 C1 100.46(6) . 8_575
B5 C1 Ru3 B4 64.29(7) . 8_575
B5 C1 Ru3 B4 -25.14(6) . .
B5 C1 Ru3 B8 15.31(6) . .
B5 C1 Ru3 C31 -165.63(6) . .
B5 C1 Ru3 C32 85.58(10) . .
B5 C1 Ru3 C32 -72.99(7) . 8_575
B5 C1 C3 C4 -141.95(8) . .
B5 C1 B4 Ru3 156.86(6) . .
B5 C1 B4 B8 101.55(8) . .
B5 C1 B4 B9 39.52(7) . .
B5 C1 B6 C1 -138.91(6) . 8_575
B5 C1 B6 B5 -103.18(10) . 8_575
B5 C1 B6 B10 -39.94(6) . .
B5 B4 B8 Ru3 117.93(6) . .
B5 B4 B8 B4 63.47(10) . 8_575
B5 B4 B8 B9 2.48(9) . 8_575
B5 B4 B8 B9 -36.26(6) . .
B5 B4 B9 B8 139.59(7) . .
B5 B4 B9 B9 100.11(5) . 8_575
B5 B4 B9 B10 36.50(7) . .
B5 B6 B10 B5 137.84(10) 8_575 .
B5 B6 B10 B5 -137.84(10) . 8_575
B5 B6 B10 B9 -37.30(6) . .
B5 B6 B10 B9 37.30(6) 8_575 8_575
B5 B6 B10 B9 -100.54(9) . 8_575
B5 B6 B10 B9 100.54(9) 8_575 .
B5 B9 B10 B5 99.44(10) . 8_575
B5 B9 B10 B6 36.98(6) . .
B5 B9 B10 B9 137.40(6) . 8_575
B6 C1 Ru3 C1 23.44(8) . 8_575
B6 C1 Ru3 B4 -12.73(7) . 8_575
B6 C1 Ru3 B4 -102.15(9) . .
B6 C1 Ru3 B8 -61.71(7) . .
B6 C1 Ru3 C31 117.36(7) . .
B6 C1 Ru3 C32 8.56(12) . .
B6 C1 Ru3 C32 -150.00(7) . 8_575
B6 C1 C3 C4 -75.06(8) . .
B6 C1 B4 Ru3 121.01(6) . .
B6 C1 B4 B5 -35.85(6) . .
B6 C1 B4 B8 65.70(8) . .
B6 C1 B4 B9 3.67(8) . .
B6 C1 B5 B4 141.80(7) . .
B6 C1 B5 B9 102.44(9) . .
B6 C1 B5 B10 39.72(8) . .
B6 B5 B9 B4 101.84(8) . .
B6 B5 B9 B8 64.23(9) . .
B6 B5 B9 B9 0.40(7) . 8_575
B6 B5 B9 B10 -37.51(7) . .
B6 B5 B10 B5 37.03(9) . 8_575
B6 B5 B10 B9 138.10(8) . .
B6 B5 B10 B9 100.12(8) . 8_575
B8 Ru3 B4 C1 -120.91(7) . .
B8 Ru3 B4 B5 -97.55(8) . .
B8 Ru3 B4 B9 -25.82(6) . .
B8 Ru3 C31 O31 180.0 . .
B8 Ru3 C32 O32 -11.8(10) . .
B8 B4 B5 C1 -98.85(8) . .
B8 B4 B5 B6 -64.36(9) . .
B8 B4 B5 B9 36.00(6) . .
B8 B4 B5 B10 -0.56(9) . .
B8 B4 B9 B5 -139.59(7) . .
B8 B4 B9 B9 -39.48(5) . 8_575
B8 B4 B9 B10 -103.08(8) . .
B8 B9 B10 B5 -3.25(10) . 8_575
B8 B9 B10 B5 -102.69(8) . .
B8 B9 B10 B6 -65.71(8) . .
B8 B9 B10 B9 34.71(8) . 8_575
B9 B4 B5 C1 -134.85(8) . .
B9 B4 B5 B6 -100.35(9) . .
B9 B4 B5 B10 -36.56(7) . .
B9 B4 B8 Ru3 154.19(6) . .
B9 B4 B8 B4 99.73(9) . 8_575
B9 B4 B8 B9 38.74(7) . 8_575
B9 B5 B6 C1 -62.58(9) . 8_575
B9 B5 B6 C1 -97.40(8) . .
B9 B5 B6 B5 -0.66(12) . 8_575
B9 B5 B6 B10 37.54(8) . .
B9 B5 B10 B5 -101.07(9) . 8_575
B9 B5 B10 B6 -138.10(8) . .
B9 B5 B10 B9 -37.98(7) . 8_575
B9 B8 B9 B4 -135.83(6) 8_575 .
B9 B8 B9 B5 -98.90(7) 8_575 .
B9 B8 B9 B10 -34.68(8) 8_575 .
B9 B9 B10 B5 -137.40(6) 8_575 .
B9 B9 B10 B5 -37.96(5) 8_575 8_575
B9 B9 B10 B6 -100.42(6) 8_575 .
B10 B5 B6 C1 -134.94(8) . .
B10 B5 B6 C1 -100.12(8) . 8_575
B10 B5 B6 B5 -38.20(9) . 8_575
B10 B5 B9 B4 139.35(7) . .
B10 B5 B9 B8 101.74(8) . .
B10 B5 B9 B9 37.91(5) . 8_575
C31 Ru3 B4 C1 56.26(6) . .
C31 Ru3 B4 B5 79.62(8) . .
C31 Ru3 B4 B8 177.17(5) . .
C31 Ru3 B4 B9 151.35(6) . .
C31 Ru3 B8 B4 -60.10(5) . .
C31 Ru3 B8 B4 60.10(5) . 8_575
C31 Ru3 B8 B9 -34.87(6) . .
C31 Ru3 B8 B9 34.87(6) . 8_575
C31 Ru3 C32 O32 169.9(10) . .
C32 Ru3 B4 C1 136.70(5) 8_575 .
C32 Ru3 B4 C1 -144.88(5) . .
C32 Ru3 B4 B5 -121.52(7) . .
C32 Ru3 B4 B5 160.06(7) 8_575 .
C32 Ru3 B4 B8 -23.98(7) . .
C32 Ru3 B4 B8 -102.40(6) 8_575 .
C32 Ru3 B4 B9 -128.22(7) 8_575 .
C32 Ru3 B4 B9 -49.80(9) . .
C32 Ru3 B8 B4 -75.43(7) . 8_575
C32 Ru3 B8 B4 164.38(5) . .
C32 Ru3 B8 B4 -164.38(5) 8_575 8_575
C32 Ru3 B8 B4 75.42(7) 8_575 .
C32 Ru3 B8 B9 -170.39(6) . .
C32 Ru3 B8 B9 -100.66(8) . 8_575
C32 Ru3 B8 B9 170.39(6) 8_575 8_575
C32 Ru3 B8 B9 100.66(8) 8_575 .
C32 Ru3 C31 O31 44.40(4) 8_575 .
C32 Ru3 C31 O31 -44.40(4) . .
C32 Ru3 C32 O32 81.5(10) 8_575 .
